data_4079240
loop_
_publ_author_name
'Sues, Peter E.'
'Lough, Alan J.'
'Morris, Robert H.'

_publ_section_title
;
 Flexible Syntheses of Tripodal Phosphine Ligands
 1,1,2-Tris(diarylphosphino)ethane and Their Ruthenium \h5-C5Me5Complexes
;
_journal_issue 18
_journal_name_full Organometallics
_journal_page_first 6589
_journal_paper_doi 10.1021/om3005959
_journal_volume 31
_journal_year 2012
_chemical_formula_moiety 'C54 H60 P3 Ru, F6 P, 2(C H2 Cl2)'
_chemical_formula_sum 'C56 H64 Cl4 F6 P4 Ru'
_chemical_formula_weight 1217.82
_chemical_name_systematic
; 
 ? 
;
_space_group_IT_number 14
_symmetry_cell_setting monoclinic
_symmetry_space_group_name_Hall '-P 2yn'
_symmetry_space_group_name_H-M 'P 1 21/n 1'
_atom_sites_solution_hydrogens geom
_atom_sites_solution_primary direct
_atom_sites_solution_secondary difmap
_audit_creation_method SHELXL-97
_cell_angle_alpha 90.00
_cell_angle_beta 92.901(3)
_cell_angle_gamma 90.00
_cell_formula_units_Z 4
_cell_length_a 16.533(2)
_cell_length_b 20.395(2)
_cell_length_c 16.872(2)
_cell_measurement_reflns_used 9870
_cell_measurement_temperature 150(2)
_cell_measurement_theta_max 27.47
_cell_measurement_theta_min 2.42
_cell_volume 5681.8(11)
_computing_cell_refinement APEX2
_computing_data_collection 'APEX2 (Bruker, 2007)'
_computing_data_reduction 'SAINT (Bruker, 2007)'
_computing_molecular_graphics 'PLATON (Spek, 2009)'
_computing_publication_material 'SHELXTL (Sheldrick, 2008)'
_computing_structure_refinement 'SHELXL-97 (Sheldrick, 2008)'
_computing_structure_solution 'SHELXS-97 (Sheldrick, 2008)'
_diffrn_ambient_temperature 150(1)
_diffrn_measured_fraction_theta_full 0.998
_diffrn_measured_fraction_theta_max 0.998
_diffrn_measurement_device_type 'Bruker APEX-DUO'
_diffrn_measurement_method '\f and \w scans'
_diffrn_radiation_monochromator 'Bruker Triumph'
_diffrn_radiation_source 'fine-focus sealed tube'
_diffrn_radiation_type MoK\a
_diffrn_radiation_wavelength 0.71073
_diffrn_reflns_av_R_equivalents 0.0390
_diffrn_reflns_av_sigmaI/netI 0.0340
_diffrn_reflns_limit_h_max 21
_diffrn_reflns_limit_h_min -21
_diffrn_reflns_limit_k_max 26
_diffrn_reflns_limit_k_min -26
_diffrn_reflns_limit_l_max 21
_diffrn_reflns_limit_l_min -21
_diffrn_reflns_number 50773
_diffrn_reflns_theta_full 27.49
_diffrn_reflns_theta_max 27.49
_diffrn_reflns_theta_min 1.57
_diffrn_standards_number 0
_exptl_absorpt_coefficient_mu 0.633
_exptl_absorpt_correction_T_max 0.7456
_exptl_absorpt_correction_T_min 0.7129
_exptl_absorpt_correction_type multi-scan
_exptl_absorpt_process_details 'SADABS (Sheldrick, 1996)'
_exptl_crystal_colour yellow
_exptl_crystal_density_diffrn 1.424
_exptl_crystal_density_method 'not measured'
_exptl_crystal_description block
_exptl_crystal_F_000 2504
_exptl_crystal_size_max 0.46
_exptl_crystal_size_mid 0.45
_exptl_crystal_size_min 0.34
_refine_diff_density_max 0.719
_refine_diff_density_min -0.760
_refine_diff_density_rms 0.071
_refine_ls_extinction_method none
_refine_ls_goodness_of_fit_ref 1.020
_refine_ls_hydrogen_treatment constr
_refine_ls_matrix_type full
_refine_ls_number_parameters 681
_refine_ls_number_reflns 13009
_refine_ls_number_restraints 7
_refine_ls_restrained_S_all 1.020
_refine_ls_R_factor_all 0.0482
_refine_ls_R_factor_gt 0.0344
_refine_ls_shift/su_max 0.004
_refine_ls_shift/su_mean 0.000
_refine_ls_structure_factor_coef Fsqd
_refine_ls_weighting_details 'calc w=1/[\s^2^(Fo^2^)+(0.0321P)^2^+6.7791P] where P=(Fo^2^+2Fc^2^)/3'
_refine_ls_weighting_scheme calc
_refine_ls_wR_factor_gt 0.0788
_refine_ls_wR_factor_ref 0.0867
_reflns_number_gt 10532
_reflns_number_total 13009
_reflns_threshold_expression I>2\s(I)
_cod_data_source_file om3005959_si_002.cif
_cod_data_source_block 2b_d1247
_cod_depositor_comments
;
The following automatic conversions were performed:

'_symmetry_cell_setting' value 'Monoclinic' changed to 'monoclinic'
according to /home/saulius/struct/CIF-dictionaries/cif_core.dic
dictionary named 'cif_core.dic' version 2.4.2 from 2011-04-26.

Automatic conversion script
Id: cif_fix_values 1891 2012-01-12 08:04:46Z andrius 
;
_cod_original_cell_volume 5681.7(12)
_cod_original_sg_symbol_H-M 'P 21/n'
_cod_database_code 4079240

loop_
_symmetry_equiv_pos_as_xyz
'x, y, z'
'-x+1/2, y+1/2, -z+1/2'
'-x, -y, -z'
'x-1/2, -y-1/2, z-1/2'

loop_
_atom_site_label
_atom_site_type_symbol
_atom_site_fract_x
_atom_site_fract_y
_atom_site_fract_z
_atom_site_U_iso_or_equiv
_atom_site_adp_type
_atom_site_occupancy
_atom_site_symmetry_multiplicity
_atom_site_calc_flag
_atom_site_refinement_flags
_atom_site_disorder_assembly
_atom_site_disorder_group
Ru1 Ru 0.035522(10) 0.398614(8) 0.267148(9) 0.01278(5) Uani 1 1 d . . .
P1 P 0.01043(3) 0.28700(3) 0.26057(3) 0.01511(11) Uani 1 1 d . . .
P2 P -0.07983(3) 0.39663(3) 0.33882(3) 0.01326(10) Uani 1 1 d . . .
P3 P -0.08154(3) 0.39751(3) 0.18360(3) 0.01351(10) Uani 1 1 d . . .
C1 C -0.13673(13) 0.35042(10) 0.25885(12) 0.0147(4) Uani 1 1 d . . .
H1A H -0.1970 0.3548 0.2566 0.018 Uiso 1 1 calc R . .
C2 C -0.10235(12) 0.28029(10) 0.26165(12) 0.0155(4) Uani 1 1 d . . .
H2A H -0.1237 0.2549 0.2152 0.019 Uiso 1 1 calc R . .
H2B H -0.1181 0.2577 0.3105 0.019 Uiso 1 1 calc R . .
C3 C 0.03134(13) 0.23738(11) 0.17292(13) 0.0187(4) Uani 1 1 d . . .
C4 C 0.07217(14) 0.26076(11) 0.10878(13) 0.0229(5) Uani 1 1 d . . .
H4A H 0.0920 0.3045 0.1094 0.028 Uiso 1 1 calc R . .
C5 C 0.08434(16) 0.22076(13) 0.04348(14) 0.0307(6) Uani 1 1 d . . .
H5A H 0.1123 0.2376 0.0001 0.037 Uiso 1 1 calc R . .
C6 C 0.05613(17) 0.15648(13) 0.04101(14) 0.0309(6) Uani 1 1 d . . .
C7 C 0.01489(16) 0.13336(12) 0.10503(15) 0.0280(5) Uani 1 1 d . . .
H7A H -0.0055 0.0898 0.1041 0.034 Uiso 1 1 calc R . .
C8 C 0.00299(14) 0.17284(11) 0.17030(14) 0.0232(5) Uani 1 1 d . . .
H8A H -0.0248 0.1558 0.2138 0.028 Uiso 1 1 calc R . .
C9 C 0.0696(2) 0.11188(16) -0.02893(18) 0.0539(9) Uani 1 1 d . . .
H9A H 0.0566 0.0666 -0.0148 0.081 Uiso 1 1 calc R . .
H9B H 0.1264 0.1144 -0.0427 0.081 Uiso 1 1 calc R . .
H9C H 0.0347 0.1257 -0.0745 0.081 Uiso 1 1 calc R . .
C10 C 0.05169(14) 0.22960(11) 0.33655(13) 0.0201(4) Uani 1 1 d . . .
C11 C 0.01213(16) 0.21262(11) 0.40483(13) 0.0255(5) Uani 1 1 d . . .
H11A H -0.0394 0.2311 0.4137 0.031 Uiso 1 1 calc R . .
C12 C 0.04711(18) 0.16912(13) 0.45998(15) 0.0343(6) Uani 1 1 d . . .
H12A H 0.0192 0.1586 0.5061 0.041 Uiso 1 1 calc R . .
C13 C 0.12197(17) 0.14070(12) 0.44903(15) 0.0315(6) Uani 1 1 d . . .
C14 C 0.16134(16) 0.15719(12) 0.38097(16) 0.0304(6) Uani 1 1 d . . .
H14A H 0.2128 0.1385 0.3723 0.037 Uiso 1 1 calc R . .
C15 C 0.12687(14) 0.20062(12) 0.32517(14) 0.0253(5) Uani 1 1 d . . .
H15A H 0.1548 0.2107 0.2788 0.030 Uiso 1 1 calc R . .
C16 C 0.1588(2) 0.09283(15) 0.50936(18) 0.0452(8) Uani 1 1 d . . .
H16A H 0.2134 0.0807 0.4944 0.068 Uiso 1 1 calc R . .
H16B H 0.1250 0.0535 0.5108 0.068 Uiso 1 1 calc R . .
H16C H 0.1620 0.1134 0.5619 0.068 Uiso 1 1 calc R . .
C17 C -0.09008(13) 0.35204(10) 0.43084(12) 0.0150(4) Uani 1 1 d . . .
C18 C -0.02638(13) 0.35220(11) 0.48779(13) 0.0186(4) Uani 1 1 d . . .
H18A H 0.0224 0.3744 0.4773 0.022 Uiso 1 1 calc R . .
C19 C -0.03302(14) 0.32027(11) 0.55994(13) 0.0214(5) Uani 1 1 d . . .
H19A H 0.0113 0.3206 0.5980 0.026 Uiso 1 1 calc R . .
C20 C -0.10420(15) 0.28783(11) 0.57686(13) 0.0222(5) Uani 1 1 d . . .
C21 C -0.16838(14) 0.28753(11) 0.51958(13) 0.0213(5) Uani 1 1 d . . .
H21A H -0.2173 0.2655 0.5303 0.026 Uiso 1 1 calc R . .
C22 C -0.16158(13) 0.31894(11) 0.44722(13) 0.0184(4) Uani 1 1 d . . .
H22A H -0.2055 0.3180 0.4087 0.022 Uiso 1 1 calc R . .
C23 C -0.11211(17) 0.25288(15) 0.65463(15) 0.0356(6) Uani 1 1 d . . .
H23A H -0.0662 0.2644 0.6910 0.053 Uiso 1 1 calc R . .
H23B H -0.1126 0.2054 0.6456 0.053 Uiso 1 1 calc R . .
H23C H -0.1627 0.2661 0.6779 0.053 Uiso 1 1 calc R . .
C24 C -0.13902(13) 0.47026(10) 0.35586(12) 0.0161(4) Uani 1 1 d . . .
C25 C -0.21583(15) 0.46667(12) 0.38632(15) 0.0274(5) Uani 1 1 d . . .
H25A H -0.2370 0.4254 0.4011 0.033 Uiso 1 1 calc R . .
C26 C -0.26115(16) 0.52288(13) 0.39514(16) 0.0316(6) Uani 1 1 d . . .
H26A H -0.3134 0.5196 0.4157 0.038 Uiso 1 1 calc R . .
C27 C -0.23208(15) 0.58390(12) 0.37462(14) 0.0260(5) Uani 1 1 d . . .
C28 C -0.15556(15) 0.58748(11) 0.34482(15) 0.0263(5) Uani 1 1 d . . .
H28A H -0.1344 0.6288 0.3304 0.032 Uiso 1 1 calc R . .
C29 C -0.10973(14) 0.53143(11) 0.33593(13) 0.0215(5) Uani 1 1 d . . .
H29A H -0.0573 0.5350 0.3158 0.026 Uiso 1 1 calc R . .
C30 C -0.28258(19) 0.64500(14) 0.3831(2) 0.0431(7) Uani 1 1 d . . .
H30A H -0.3191 0.6391 0.4266 0.065 Uiso 1 1 calc R . .
H30B H -0.3145 0.6530 0.3336 0.065 Uiso 1 1 calc R . .
H30C H -0.2469 0.6825 0.3948 0.065 Uiso 1 1 calc R . .
C31 C -0.14102(13) 0.47086(10) 0.16003(12) 0.0170(4) Uani 1 1 d . . .
C32 C -0.10444(15) 0.52258(11) 0.12090(14) 0.0240(5) Uani 1 1 d . . .
H32A H -0.0489 0.5197 0.1094 0.029 Uiso 1 1 calc R . .
C33 C -0.14853(16) 0.57796(12) 0.09877(16) 0.0304(6) Uani 1 1 d . . .
H33A H -0.1227 0.6126 0.0722 0.037 Uiso 1 1 calc R . .
C34 C -0.22990(16) 0.58363(12) 0.11478(16) 0.0307(6) Uani 1 1 d . . .
C35 C -0.26604(15) 0.53171(12) 0.15292(15) 0.0284(5) Uani 1 1 d . . .
H35A H -0.3217 0.5345 0.1640 0.034 Uiso 1 1 calc R . .
C36 C -0.22285(14) 0.47607(11) 0.17516(13) 0.0225(5) Uani 1 1 d . . .
H36A H -0.2491 0.4412 0.2009 0.027 Uiso 1 1 calc R . .
C37 C -0.2772(2) 0.64431(15) 0.0911(2) 0.0543(9) Uani 1 1 d . . .
H37A H -0.2482 0.6832 0.1115 0.082 Uiso 1 1 calc R . .
H37B H -0.3308 0.6424 0.1133 0.082 Uiso 1 1 calc R . .
H37C H -0.2834 0.6468 0.0331 0.082 Uiso 1 1 calc R . .
C38 C -0.09542(13) 0.35575(10) 0.08841(12) 0.0163(4) Uani 1 1 d . . .
C39 C -0.16064(14) 0.31393(11) 0.07228(13) 0.0207(4) Uani 1 1 d . . .
H39A H -0.1983 0.3058 0.1118 0.025 Uiso 1 1 calc R . .
C40 C -0.17081(15) 0.28404(12) -0.00166(13) 0.0243(5) Uani 1 1 d . . .
H40A H -0.2155 0.2554 -0.0120 0.029 Uiso 1 1 calc R . .
C41 C -0.11672(14) 0.29528(12) -0.06083(13) 0.0236(5) Uani 1 1 d . . .
C42 C -0.05328(15) 0.33892(12) -0.04507(13) 0.0251(5) Uani 1 1 d . . .
H42A H -0.0170 0.3485 -0.0854 0.030 Uiso 1 1 calc R . .
C43 C -0.04230(14) 0.36857(12) 0.02846(13) 0.0214(5) Uani 1 1 d . . .
H43A H 0.0017 0.3979 0.0383 0.026 Uiso 1 1 calc R . .
C44 C -0.12668(18) 0.26120(15) -0.14024(15) 0.0398(7) Uani 1 1 d . . .
H44A H -0.1372 0.2145 -0.1320 0.060 Uiso 1 1 calc R . .
H44B H -0.0770 0.2663 -0.1690 0.060 Uiso 1 1 calc R . .
H44C H -0.1723 0.2807 -0.1713 0.060 Uiso 1 1 calc R . .
C45 C 0.13623(13) 0.45207(11) 0.20826(13) 0.0191(4) Uani 1 1 d . . .
C46 C 0.17031(13) 0.39786(11) 0.25152(12) 0.0186(4) Uani 1 1 d . . .
C47 C 0.15486(12) 0.40657(11) 0.33464(12) 0.0171(4) Uani 1 1 d . . .
C48 C 0.11424(13) 0.46773(10) 0.34190(13) 0.0174(4) Uani 1 1 d . . .
C49 C 0.10153(13) 0.49608(11) 0.26421(13) 0.0191(4) Uani 1 1 d . . .
C50 C 0.14733(15) 0.46753(13) 0.12233(14) 0.0284(5) Uani 1 1 d . . .
H50A H 0.1974 0.4926 0.1176 0.043 Uiso 1 1 calc R . .
H50B H 0.1012 0.4935 0.1012 0.043 Uiso 1 1 calc R . .
H50C H 0.1505 0.4266 0.0922 0.043 Uiso 1 1 calc R . .
C51 C 0.22585(14) 0.34697(12) 0.21985(15) 0.0261(5) Uani 1 1 d . . .
H51A H 0.2822 0.3590 0.2337 0.039 Uiso 1 1 calc R . .
H51B H 0.2176 0.3445 0.1620 0.039 Uiso 1 1 calc R . .
H51C H 0.2140 0.3042 0.2432 0.039 Uiso 1 1 calc R . .
C52 C 0.18957(14) 0.36480(12) 0.40101(14) 0.0237(5) Uani 1 1 d . . .
H52A H 0.2478 0.3733 0.4086 0.036 Uiso 1 1 calc R . .
H52B H 0.1808 0.3184 0.3879 0.036 Uiso 1 1 calc R . .
H52C H 0.1628 0.3753 0.4500 0.036 Uiso 1 1 calc R . .
C53 C 0.09702(15) 0.50108(12) 0.41901(13) 0.0240(5) Uani 1 1 d . . .
H53A H 0.1365 0.5362 0.4295 0.036 Uiso 1 1 calc R . .
H53B H 0.1011 0.4690 0.4623 0.036 Uiso 1 1 calc R . .
H53C H 0.0423 0.5197 0.4153 0.036 Uiso 1 1 calc R . .
C54 C 0.07577(15) 0.56539(11) 0.24626(15) 0.0265(5) Uani 1 1 d . . .
H54A H 0.1196 0.5886 0.2210 0.040 Uiso 1 1 calc R . .
H54B H 0.0637 0.5877 0.2957 0.040 Uiso 1 1 calc R . .
H54C H 0.0273 0.5651 0.2104 0.040 Uiso 1 1 calc R . .
P4 P 0.12001(4) 0.21468(4) 0.76027(5) 0.03727(17) Uani 1 1 d D . .
F1 F 0.07968(13) 0.28493(10) 0.75615(17) 0.0687(8) Uani 0.931(4) 1 d PD A 1
F2 F 0.08868(18) 0.20395(17) 0.66999(13) 0.0861(10) Uani 0.931(4) 1 d PD A 1
F3 F 0.03703(10) 0.18339(9) 0.78637(11) 0.0470(4) Uani 1 1 d . A .
F4 F 0.15810(14) 0.14339(12) 0.7603(2) 0.0906(12) Uani 0.931(4) 1 d PD A 1
F5 F 0.20354(12) 0.24613(11) 0.73521(16) 0.0773(7) Uani 1 1 d . A .
F6 F 0.14988(18) 0.22424(18) 0.84904(14) 0.0913(12) Uani 0.931(4) 1 d PD A 1
F1A F 0.101(2) 0.2592(13) 0.8339(13) 0.057(9) Uiso 0.069(4) 1 d PD A 2
F2A F 0.0886(16) 0.2530(13) 0.6824(11) 0.047(8) Uiso 0.069(4) 1 d PD A 2
F4A F 0.1460(16) 0.1726(11) 0.6870(11) 0.044(7) Uiso 0.069(4) 1 d PD A 2
F6A F 0.1704(12) 0.1652(10) 0.8139(13) 0.032(6) Uiso 0.069(4) 1 d PD A 2
Cl1 Cl 0.35680(7) 0.48202(5) 0.35919(8) 0.0806(3) Uani 1 1 d . . .
Cl2 Cl 0.26779(5) 0.60522(5) 0.34508(7) 0.0705(3) Uani 1 1 d . . .
C1S C 0.3193(2) 0.54360(19) 0.2952(2) 0.0593(9) Uani 1 1 d . . .
H1SA H 0.2820 0.5238 0.2542 0.071 Uiso 1 1 calc R . .
H1SB H 0.3649 0.5636 0.2680 0.071 Uiso 1 1 calc R . .
Cl3 Cl 0.09964(15) -0.06249(12) 0.38384(15) 0.1065(8) Uani 0.769(5) 1 d PD B 1
Cl4 Cl -0.00928(11) 0.02808(10) 0.3069(2) 0.1323(15) Uani 0.769(5) 1 d PD B 1
C2S C 0.0119(4) -0.0557(3) 0.3191(6) 0.081(2) Uani 0.769(5) 1 d PD B 1
H2S1 H 0.0218 -0.0761 0.2672 0.097 Uiso 0.769(5) 1 calc PR B 1
H2S2 H -0.0344 -0.0783 0.3421 0.097 Uiso 0.769(5) 1 calc PR B 1
Cl3A Cl 0.0659(8) -0.0412(7) 0.3754(7) 0.165(5) Uiso 0.231(5) 1 d PD B 2
Cl4A Cl -0.0401(4) 0.0005(4) 0.2472(4) 0.092(2) Uiso 0.231(5) 1 d PD B 2
C2SA C 0.007(3) -0.0685(7) 0.291(2) 0.17(2) Uiso 0.231(5) 1 d PD B 2
H2S3 H 0.0427 -0.0897 0.2525 0.206 Uiso 0.231(5) 1 calc PR B 2
H2S4 H -0.0336 -0.1007 0.3063 0.206 Uiso 0.231(5) 1 calc PR B 2

loop_
_atom_site_aniso_label
_atom_site_aniso_U_11
_atom_site_aniso_U_22
_atom_site_aniso_U_33
_atom_site_aniso_U_23
_atom_site_aniso_U_13
_atom_site_aniso_U_12
Ru1 0.01327(8) 0.01266(8) 0.01234(8) -0.00002(6) -0.00012(6) -0.00016(6)
P1 0.0169(3) 0.0133(2) 0.0151(2) 0.00006(19) 0.0001(2) 0.0007(2)
P2 0.0149(2) 0.0127(2) 0.0122(2) -0.00062(19) 0.00092(19) -0.0002(2)
P3 0.0148(2) 0.0137(2) 0.0119(2) 0.00040(19) -0.00065(19) -0.0002(2)
C1 0.0155(10) 0.0151(10) 0.0133(9) 0.0001(7) 0.0005(8) 0.0008(8)
C2 0.0169(10) 0.0134(10) 0.0160(9) 0.0004(8) 0.0006(8) -0.0005(8)
C3 0.0186(11) 0.0192(11) 0.0180(10) -0.0018(8) -0.0024(8) 0.0038(8)
C4 0.0254(12) 0.0204(11) 0.0229(11) 0.0004(9) 0.0011(9) 0.0032(9)
C5 0.0377(15) 0.0341(14) 0.0208(12) 0.0016(10) 0.0063(10) 0.0065(11)
C6 0.0410(15) 0.0303(14) 0.0215(12) -0.0064(10) 0.0011(10) 0.0108(11)
C7 0.0348(14) 0.0192(12) 0.0297(13) -0.0064(10) -0.0022(10) 0.0035(10)
C8 0.0262(12) 0.0196(11) 0.0241(11) -0.0026(9) 0.0023(9) 0.0015(9)
C9 0.089(3) 0.0428(18) 0.0307(15) -0.0135(13) 0.0139(16) 0.0112(18)
C10 0.0256(12) 0.0145(10) 0.0195(10) -0.0001(8) -0.0047(9) 0.0007(9)
C11 0.0361(14) 0.0204(12) 0.0199(11) 0.0004(9) 0.0015(10) 0.0074(10)
C12 0.0529(17) 0.0288(14) 0.0213(12) 0.0048(10) 0.0013(11) 0.0074(12)
C13 0.0461(16) 0.0200(12) 0.0267(12) 0.0025(10) -0.0129(11) 0.0052(11)
C14 0.0275(13) 0.0239(13) 0.0390(14) 0.0052(11) -0.0072(11) 0.0039(10)
C15 0.0237(12) 0.0234(12) 0.0284(12) 0.0034(9) -0.0027(10) 0.0004(10)
C16 0.058(2) 0.0345(16) 0.0415(16) 0.0124(13) -0.0138(14) 0.0092(14)
C17 0.0192(10) 0.0130(9) 0.0132(9) -0.0003(7) 0.0036(8) 0.0004(8)
C18 0.0178(10) 0.0188(11) 0.0192(10) 0.0003(8) 0.0012(8) -0.0021(8)
C19 0.0253(12) 0.0230(11) 0.0154(10) 0.0014(8) -0.0024(9) -0.0022(9)
C20 0.0293(12) 0.0217(11) 0.0159(10) 0.0008(8) 0.0037(9) -0.0009(9)
C21 0.0202(11) 0.0219(11) 0.0220(11) 0.0013(9) 0.0034(9) -0.0051(9)
C22 0.0180(10) 0.0190(11) 0.0179(10) -0.0009(8) -0.0005(8) -0.0003(8)
C23 0.0373(15) 0.0468(17) 0.0229(12) 0.0137(11) 0.0019(11) -0.0066(13)
C24 0.0181(10) 0.0160(10) 0.0143(9) -0.0024(8) -0.0001(8) 0.0024(8)
C25 0.0257(12) 0.0210(12) 0.0365(14) 0.0037(10) 0.0111(10) 0.0021(10)
C26 0.0264(13) 0.0293(13) 0.0404(15) 0.0026(11) 0.0136(11) 0.0073(11)
C27 0.0297(13) 0.0218(12) 0.0263(12) -0.0018(9) -0.0015(10) 0.0085(10)
C28 0.0281(13) 0.0154(11) 0.0350(13) -0.0001(9) -0.0035(10) 0.0007(9)
C29 0.0186(11) 0.0198(11) 0.0259(11) -0.0002(9) -0.0007(9) 0.0007(9)
C30 0.0431(17) 0.0274(14) 0.0592(19) 0.0031(13) 0.0082(14) 0.0178(13)
C31 0.0196(11) 0.0155(10) 0.0155(10) -0.0007(8) -0.0041(8) 0.0011(8)
C32 0.0230(12) 0.0216(12) 0.0273(12) 0.0047(9) -0.0007(9) 0.0001(9)
C33 0.0343(14) 0.0211(12) 0.0354(14) 0.0091(10) -0.0036(11) -0.0014(10)
C34 0.0320(14) 0.0207(12) 0.0383(14) 0.0018(10) -0.0096(11) 0.0062(10)
C35 0.0209(12) 0.0265(13) 0.0375(14) -0.0011(10) -0.0034(10) 0.0054(10)
C36 0.0210(11) 0.0225(12) 0.0239(11) 0.0012(9) -0.0012(9) -0.0011(9)
C37 0.0477(19) 0.0280(15) 0.086(3) 0.0133(16) -0.0094(18) 0.0123(14)
C38 0.0189(10) 0.0168(10) 0.0130(9) -0.0006(8) -0.0012(8) 0.0023(8)
C39 0.0209(11) 0.0251(12) 0.0161(10) 0.0011(9) 0.0009(8) -0.0033(9)
C40 0.0282(12) 0.0264(12) 0.0180(11) -0.0009(9) -0.0020(9) -0.0080(10)
C41 0.0271(12) 0.0267(12) 0.0166(10) -0.0024(9) -0.0019(9) 0.0007(10)
C42 0.0248(12) 0.0350(13) 0.0159(10) 0.0022(9) 0.0044(9) -0.0001(10)
C43 0.0200(11) 0.0258(12) 0.0184(10) 0.0004(9) -0.0001(9) -0.0060(9)
C44 0.0456(17) 0.0521(18) 0.0219(13) -0.0141(12) 0.0031(11) -0.0087(14)
C45 0.0160(10) 0.0221(11) 0.0192(10) 0.0006(8) 0.0020(8) -0.0041(9)
C46 0.0153(10) 0.0227(11) 0.0179(10) -0.0009(9) 0.0008(8) -0.0034(9)
C47 0.0125(10) 0.0199(11) 0.0188(10) -0.0030(8) -0.0024(8) -0.0020(8)
C48 0.0144(10) 0.0179(10) 0.0196(10) -0.0020(8) -0.0018(8) -0.0039(8)
C49 0.0161(10) 0.0177(11) 0.0234(11) 0.0014(9) -0.0009(8) -0.0038(8)
C50 0.0259(12) 0.0359(14) 0.0238(12) 0.0048(10) 0.0047(10) -0.0072(11)
C51 0.0179(11) 0.0311(13) 0.0295(12) -0.0046(10) 0.0039(9) 0.0019(10)
C52 0.0212(11) 0.0256(12) 0.0237(11) 0.0022(9) -0.0051(9) 0.0024(9)
C53 0.0264(12) 0.0239(12) 0.0214(11) -0.0068(9) -0.0014(9) -0.0037(10)
C54 0.0257(12) 0.0198(12) 0.0340(13) 0.0056(10) -0.0003(10) -0.0031(10)
P4 0.0257(3) 0.0435(4) 0.0431(4) 0.0122(3) 0.0064(3) 0.0088(3)
F1 0.0457(13) 0.0411(12) 0.121(2) 0.0196(13) 0.0206(13) 0.0086(10)
F2 0.098(2) 0.119(3) 0.0416(13) -0.0009(14) 0.0134(13) 0.0043(19)
F3 0.0282(8) 0.0511(11) 0.0618(11) 0.0121(9) 0.0039(8) -0.0006(8)
F4 0.0427(13) 0.0513(14) 0.180(4) 0.0213(18) 0.0308(17) 0.0228(11)
F5 0.0356(11) 0.0753(15) 0.123(2) 0.0457(14) 0.0284(12) 0.0076(10)
F6 0.0774(19) 0.142(3) 0.0515(14) 0.0232(16) -0.0238(13) -0.049(2)
Cl1 0.0776(7) 0.0596(6) 0.1037(9) 0.0103(6) -0.0030(6) -0.0237(5)
Cl2 0.0389(4) 0.0787(7) 0.0944(7) -0.0259(6) 0.0076(5) -0.0112(4)
C1S 0.0448(19) 0.065(2) 0.068(2) -0.0064(19) 0.0035(17) -0.0077(17)
Cl3 0.0925(15) 0.0930(14) 0.1338(18) -0.0391(12) 0.0025(12) 0.0039(12)
Cl4 0.0635(11) 0.0762(12) 0.263(4) 0.0358(17) 0.0697(17) 0.0108(9)
C2S 0.080(5) 0.057(3) 0.108(6) 0.008(3) 0.011(4) -0.024(3)

loop_
_atom_type_symbol
_atom_type_description
_atom_type_scat_dispersion_real
_atom_type_scat_dispersion_imag
_atom_type_scat_source
C C 0.0033 0.0016 'International Tables Vol C Tables 4.2.6.8 and 6.1.1.4'
H H 0.0000 0.0000 'International Tables Vol C Tables 4.2.6.8 and 6.1.1.4'
F F 0.0171 0.0103 'International Tables Vol C Tables 4.2.6.8 and 6.1.1.4'
P P 0.1023 0.0942 'International Tables Vol C Tables 4.2.6.8 and 6.1.1.4'
Ru Ru -1.2594 0.8363 'International Tables Vol C Tables 4.2.6.8 and 6.1.1.4'
Cl Cl 0.1484 0.1585 'International Tables Vol C Tables 4.2.6.8 and 6.1.1.4'

loop_
_geom_angle_atom_site_label_1
_geom_angle_atom_site_label_2
_geom_angle_atom_site_label_3
_geom_angle
C47 Ru1 C46 37.64(7)
C47 Ru1 C48 36.97(8)
C46 Ru1 C48 61.66(8)
C47 Ru1 C45 62.48(8)
C46 Ru1 C45 36.77(8)
C48 Ru1 C45 61.86(8)
C47 Ru1 C49 62.23(8)
C46 Ru1 C49 61.63(8)
C48 Ru1 C49 37.03(8)
C45 Ru1 C49 37.12(8)
C47 Ru1 P2 117.77(6)
C46 Ru1 P2 155.13(6)
C48 Ru1 P2 100.74(6)
C45 Ru1 P2 152.15(6)
C49 Ru1 P2 115.95(6)
C47 Ru1 P1 104.32(6)
C46 Ru1 P1 99.39(6)
C48 Ru1 P1 137.46(6)
C45 Ru1 P1 125.94(6)
C49 Ru1 P1 160.95(6)
P2 Ru1 P1 81.789(19)
C47 Ru1 P3 172.69(6)
C46 Ru1 P3 136.23(6)
C48 Ru1 P3 141.17(6)
C45 Ru1 P3 110.21(6)
C49 Ru1 P3 112.33(6)
P2 Ru1 P3 68.59(2)
P1 Ru1 P3 79.674(19)
C3 P1 C10 97.59(10)
C3 P1 C2 101.28(10)
C10 P1 C2 106.32(10)
C3 P1 Ru1 122.61(7)
C10 P1 Ru1 122.18(7)
C2 P1 Ru1 104.34(7)
C17 P2 C24 101.76(9)
C17 P2 C1 107.51(9)
C24 P2 C1 106.01(9)
C17 P2 Ru1 124.90(7)
C24 P2 Ru1 122.15(7)
C1 P2 Ru1 91.70(7)
C17 P2 P3 149.62(7)
C24 P2 P3 99.98(7)
C1 P2 P3 45.48(6)
Ru1 P2 P3 56.183(17)
C38 P3 C31 98.56(9)
C38 P3 C1 108.36(9)
C31 P3 C1 107.09(10)
C38 P3 Ru1 126.86(7)
C31 P3 Ru1 123.03(7)
C1 P3 Ru1 90.75(7)
C38 P3 P2 150.82(7)
C31 P3 P2 101.67(7)
C1 P3 P2 45.32(6)
Ru1 P3 P2 55.229(17)
C2 C1 P2 106.02(14)
C2 C1 P3 107.86(14)
P2 C1 P3 89.20(9)
C2 C1 H1A 116.7
P2 C1 H1A 116.7
P3 C1 H1A 116.7
C1 C2 P1 107.37(14)
C1 C2 H2A 110.2
P1 C2 H2A 110.2
C1 C2 H2B 110.2
P1 C2 H2B 110.2
H2A C2 H2B 108.5
C4 C3 C8 118.3(2)
C4 C3 P1 123.81(18)
C8 C3 P1 117.86(17)
C3 C4 C5 120.7(2)
C3 C4 H4A 119.7
C5 C4 H4A 119.7
C6 C5 C4 120.9(2)
C6 C5 H5A 119.5
C4 C5 H5A 119.5
C7 C6 C5 118.3(2)
C7 C6 C9 120.0(3)
C5 C6 C9 121.8(3)
C8 C7 C6 121.0(2)
C8 C7 H7A 119.5
C6 C7 H7A 119.5
C7 C8 C3 120.8(2)
C7 C8 H8A 119.6
C3 C8 H8A 119.6
C6 C9 H9A 109.5
C6 C9 H9B 109.5
H9A C9 H9B 109.5
C6 C9 H9C 109.5
H9A C9 H9C 109.5
H9B C9 H9C 109.5
C11 C10 C15 117.7(2)
C11 C10 P1 124.02(18)
C15 C10 P1 118.28(17)
C12 C11 C10 120.9(2)
C12 C11 H11A 119.5
C10 C11 H11A 119.5
C13 C12 C11 121.4(2)
C13 C12 H12A 119.3
C11 C12 H12A 119.3
C12 C13 C14 117.9(2)
C12 C13 C16 120.7(3)
C14 C13 C16 121.4(3)
C13 C14 C15 121.3(2)
C13 C14 H14A 119.4
C15 C14 H14A 119.4
C14 C15 C10 120.8(2)
C14 C15 H15A 119.6
C10 C15 H15A 119.6
C13 C16 H16A 109.5
C13 C16 H16B 109.5
H16A C16 H16B 109.5
C13 C16 H16C 109.5
H16A C16 H16C 109.5
H16B C16 H16C 109.5
C18 C17 C22 118.84(19)
C18 C17 P2 119.36(16)
C22 C17 P2 121.77(16)
C17 C18 C19 120.9(2)
C17 C18 H18A 119.5
C19 C18 H18A 119.5
C18 C19 C20 120.5(2)
C18 C19 H19A 119.8
C20 C19 H19A 119.8
C19 C20 C21 118.7(2)
C19 C20 C23 121.0(2)
C21 C20 C23 120.3(2)
C22 C21 C20 120.9(2)
C22 C21 H21A 119.6
C20 C21 H21A 119.6
C21 C22 C17 120.2(2)
C21 C22 H22A 119.9
C17 C22 H22A 119.9
C20 C23 H23A 109.5
C20 C23 H23B 109.5
H23A C23 H23B 109.5
C20 C23 H23C 109.5
H23A C23 H23C 109.5
H23B C23 H23C 109.5
C29 C24 C25 118.2(2)
C29 C24 P2 120.43(16)
C25 C24 P2 121.37(17)
C26 C25 C24 120.3(2)
C26 C25 H25A 119.8
C24 C25 H25A 119.8
C25 C26 C27 121.5(2)
C25 C26 H26A 119.3
C27 C26 H26A 119.3
C26 C27 C28 118.2(2)
C26 C27 C30 121.1(2)
C28 C27 C30 120.6(2)
C29 C28 C27 120.7(2)
C29 C28 H28A 119.7
C27 C28 H28A 119.7
C28 C29 C24 121.2(2)
C28 C29 H29A 119.4
C24 C29 H29A 119.4
C27 C30 H30A 109.5
C27 C30 H30B 109.5
H30A C30 H30B 109.5
C27 C30 H30C 109.5
H30A C30 H30C 109.5
H30B C30 H30C 109.5
C36 C31 C32 118.4(2)
C36 C31 P3 122.72(17)
C32 C31 P3 118.72(17)
C33 C32 C31 120.5(2)
C33 C32 H32A 119.7
C31 C32 H32A 119.7
C32 C33 C34 121.1(2)
C32 C33 H33A 119.4
C34 C33 H33A 119.4
C35 C34 C33 118.0(2)
C35 C34 C37 121.3(3)
C33 C34 C37 120.7(3)
C36 C35 C34 121.5(2)
C36 C35 H35A 119.2
C34 C35 H35A 119.2
C35 C36 C31 120.4(2)
C35 C36 H36A 119.8
C31 C36 H36A 119.8
C34 C37 H37A 109.5
C34 C37 H37B 109.5
H37A C37 H37B 109.5
C34 C37 H37C 109.5
H37A C37 H37C 109.5
H37B C37 H37C 109.5
C39 C38 C43 118.86(19)
C39 C38 P3 121.39(16)
C43 C38 P3 119.66(16)
C38 C39 C40 120.1(2)
C38 C39 H39A 120.0
C40 C39 H39A 120.0
C39 C40 C41 121.2(2)
C39 C40 H40A 119.4
C41 C40 H40A 119.4
C42 C41 C40 118.3(2)
C42 C41 C44 120.7(2)
C40 C41 C44 121.0(2)
C43 C42 C41 121.0(2)
C43 C42 H42A 119.5
C41 C42 H42A 119.5
C42 C43 C38 120.6(2)
C42 C43 H43A 119.7
C38 C43 H43A 119.7
C41 C44 H44A 109.5
C41 C44 H44B 109.5
H44A C44 H44B 109.5
C41 C44 H44C 109.5
H44A C44 H44C 109.5
H44B C44 H44C 109.5
C46 C45 C49 107.92(18)
C46 C45 C50 126.3(2)
C49 C45 C50 124.9(2)
C46 C45 Ru1 71.44(12)
C49 C45 Ru1 71.73(12)
C50 C45 Ru1 130.76(16)
C45 C46 C47 108.42(19)
C45 C46 C51 125.9(2)
C47 C46 C51 124.8(2)
C45 C46 Ru1 71.79(12)
C47 C46 Ru1 70.29(12)
C51 C46 Ru1 132.17(16)
C48 C47 C46 107.31(18)
C48 C47 C52 126.73(19)
C46 C47 C52 125.0(2)
C48 C47 Ru1 72.51(12)
C46 C47 Ru1 72.07(12)
C52 C47 Ru1 129.41(15)
C47 C48 C49 108.75(18)
C47 C48 C53 125.4(2)
C49 C48 C53 125.4(2)
C47 C48 Ru1 70.52(12)
C49 C48 Ru1 71.86(12)
C53 C48 Ru1 129.38(15)
C48 C49 C45 107.55(19)
C48 C49 C54 126.1(2)
C45 C49 C54 124.9(2)
C48 C49 Ru1 71.11(12)
C45 C49 Ru1 71.15(12)
C54 C49 Ru1 134.16(16)
C45 C50 H50A 109.5
C45 C50 H50B 109.5
H50A C50 H50B 109.5
C45 C50 H50C 109.5
H50A C50 H50C 109.5
H50B C50 H50C 109.5
C46 C51 H51A 109.5
C46 C51 H51B 109.5
H51A C51 H51B 109.5
C46 C51 H51C 109.5
H51A C51 H51C 109.5
H51B C51 H51C 109.5
C47 C52 H52A 109.5
C47 C52 H52B 109.5
H52A C52 H52B 109.5
C47 C52 H52C 109.5
H52A C52 H52C 109.5
H52B C52 H52C 109.5
C48 C53 H53A 109.5
C48 C53 H53B 109.5
H53A C53 H53B 109.5
C48 C53 H53C 109.5
H53A C53 H53C 109.5
H53B C53 H53C 109.5
C49 C54 H54A 109.5
C49 C54 H54B 109.5
H54A C54 H54B 109.5
C49 C54 H54C 109.5
H54A C54 H54C 109.5
H54B C54 H54C 109.5
F6 P4 F6A 52.8(9)
F6 P4 F1 92.36(18)
F6A P4 F1 145.1(10)
F6A P4 F1A 92.0(15)
F1 P4 F1A 54.3(12)
F6 P4 F4A 136.9(10)
F6A P4 F4A 86.8(13)
F1 P4 F4A 126.0(10)
F1A P4 F4A 175.2(15)
F6 P4 F4 90.45(19)
F1 P4 F4 177.12(19)
F1A P4 F4 128.3(12)
F6 P4 F2A 143.3(11)
F6A P4 F2A 159.0(14)
F1A P4 F2A 107.4(17)
F4A P4 F2A 73.3(14)
F4 P4 F2A 124.3(11)
F6 P4 F3 91.13(12)
F6A P4 F3 91.3(9)
F1 P4 F3 90.46(11)
F1A P4 F3 79.0(11)
F4A P4 F3 105.7(9)
F4 P4 F3 88.86(12)
F2A P4 F3 100.1(10)
F6 P4 F5 88.18(14)
F6A P4 F5 88.3(9)
F1 P4 F5 89.59(12)
F1A P4 F5 100.5(11)
F4 P4 F5 91.13(12)
F2A P4 F5 80.5(10)
F3 P4 F5 179.31(14)
F6 P4 F2 179.10(17)
F6A P4 F2 126.8(10)
F1 P4 F2 88.09(16)
F1A P4 F2 139.5(13)
F4 P4 F2 89.1(2)
F3 P4 F2 88.08(13)
F5 P4 F2 92.60(15)
Cl1 C1S Cl2 112.6(2)
Cl1 C1S H1SA 109.1
Cl2 C1S H1SA 109.1
Cl1 C1S H1SB 109.1
Cl2 C1S H1SB 109.1
H1SA C1S H1SB 107.8
Cl4 C2S Cl3 107.4(4)
Cl4 C2S H2S1 110.2
Cl3 C2S H2S1 110.2
Cl4 C2S H2S2 110.2
Cl3 C2S H2S2 110.2
H2S1 C2S H2S2 108.5
Cl4A C2SA Cl3A 107.4(7)
Cl4A C2SA H2S3 110.2
Cl3A C2SA H2S3 110.2
Cl4A C2SA H2S4 110.2
Cl3A C2SA H2S4 110.2
H2S3 C2SA H2S4 108.5

loop_
_geom_bond_atom_site_label_1
_geom_bond_atom_site_label_2
_geom_bond_distance
Ru1 C47 2.233(2)
Ru1 C46 2.257(2)
Ru1 C48 2.259(2)
Ru1 C45 2.262(2)
Ru1 C49 2.269(2)
Ru1 P2 2.3096(6)
Ru1 P1 2.3156(6)
Ru1 P3 2.3360(6)
P1 C3 1.839(2)
P1 C10 1.841(2)
P1 C2 1.871(2)
P2 C17 1.815(2)
P2 C24 1.823(2)
P2 C1 1.861(2)
P2 P3 2.6176(8)
P3 C38 1.822(2)
P3 C31 1.823(2)
P3 C1 1.867(2)
C1 C2 1.539(3)
C1 H1A 1.0000
C2 H2A 0.9900
C2 H2B 0.9900
C3 C4 1.389(3)
C3 C8 1.397(3)
C4 C5 1.394(3)
C4 H4A 0.9500
C5 C6 1.391(4)
C5 H5A 0.9500
C6 C7 1.389(4)
C6 C9 1.515(3)
C7 C8 1.386(3)
C7 H7A 0.9500
C8 H8A 0.9500
C9 H9A 0.9800
C9 H9B 0.9800
C9 H9C 0.9800
C10 C11 1.397(3)
C10 C15 1.398(3)
C11 C12 1.390(3)
C11 H11A 0.9500
C12 C13 1.388(4)
C12 H12A 0.9500
C13 C14 1.390(4)
C13 C16 1.516(3)
C14 C15 1.393(3)
C14 H14A 0.9500
C15 H15A 0.9500
C16 H16A 0.9800
C16 H16B 0.9800
C16 H16C 0.9800
C17 C18 1.389(3)
C17 C22 1.401(3)
C18 C19 1.390(3)
C18 H18A 0.9500
C19 C20 1.392(3)
C19 H19A 0.9500
C20 C21 1.399(3)
C20 C23 1.505(3)
C21 C22 1.388(3)
C21 H21A 0.9500
C22 H22A 0.9500
C23 H23A 0.9800
C23 H23B 0.9800
C23 H23C 0.9800
C24 C29 1.386(3)
C24 C25 1.396(3)
C25 C26 1.382(3)
C25 H25A 0.9500
C26 C27 1.384(4)
C26 H26A 0.9500
C27 C28 1.387(4)
C27 C30 1.511(3)
C28 C29 1.384(3)
C28 H28A 0.9500
C29 H29A 0.9500
C30 H30A 0.9800
C30 H30B 0.9800
C30 H30C 0.9800
C31 C36 1.393(3)
C31 C32 1.398(3)
C32 C33 1.385(3)
C32 H32A 0.9500
C33 C34 1.390(4)
C33 H33A 0.9500
C34 C35 1.390(4)
C34 C37 1.507(4)
C35 C36 1.383(3)
C35 H35A 0.9500
C36 H36A 0.9500
C37 H37A 0.9800
C37 H37B 0.9800
C37 H37C 0.9800
C38 C39 1.391(3)
C38 C43 1.397(3)
C39 C40 1.391(3)
C39 H39A 0.9500
C40 C41 1.393(3)
C40 H40A 0.9500
C41 C42 1.391(3)
C41 C44 1.511(3)
C42 C43 1.384(3)
C42 H42A 0.9500
C43 H43A 0.9500
C44 H44A 0.9800
C44 H44B 0.9800
C44 H44C 0.9800
C45 C46 1.425(3)
C45 C49 1.442(3)
C45 C50 1.504(3)
C46 C47 1.449(3)
C46 C51 1.502(3)
C47 C48 1.425(3)
C47 C52 1.498(3)
C48 C49 1.438(3)
C48 C53 1.508(3)
C49 C54 1.503(3)
C50 H50A 0.9800
C50 H50B 0.9800
C50 H50C 0.9800
C51 H51A 0.9800
C51 H51B 0.9800
C51 H51C 0.9800
C52 H52A 0.9800
C52 H52B 0.9800
C52 H52C 0.9800
C53 H53A 0.9800
C53 H53B 0.9800
C53 H53C 0.9800
C54 H54A 0.9800
C54 H54B 0.9800
C54 H54C 0.9800
P4 F6 1.565(2)
P4 F6A 1.566(5)
P4 F1 1.580(2)
P4 F1A 1.581(5)
P4 F4A 1.582(6)
P4 F4 1.585(2)
P4 F2A 1.594(6)
P4 F3 1.5951(18)
P4 F5 1.599(2)
P4 F2 1.599(3)
Cl1 C1S 1.749(4)
Cl2 C1S 1.756(4)
C1S H1SA 0.9900
C1S H1SB 0.9900
Cl3 C2S 1.777(7)
Cl4 C2S 1.755(6)
C2S H2S1 0.9900
C2S H2S2 0.9900
Cl3A C2SA 1.775(8)
Cl4A C2SA 1.753(7)
C2SA H2S3 0.9900
C2SA H2S4 0.9900
